data_7216420
loop_
_publ_author_name
'Rao Khandavilli, U. B.'
'Gangavaram, Swarupa'
'Rajesh Goud, N.'
'Cherukuvada, Suryanarayan'
'Raghavender, S.'
'Nangia, Ashwini'
'Manjunatha, Sulur G.'
'Nambiar, Sudhir'
'Pal, Sharmistha'

_publ_section_title
;
 High solubility crystalline hydrates of Na and K furosemide salts
;
_journal_issue 22
_journal_name_full CrystEngComm
_journal_page_first 4842
_journal_paper_doi 10.1039/c3ce42347f
_journal_volume 16
_journal_year 2014
_chemical_formula_moiety 'C12 H10 Cl N2 O5 S Na . 3H2O'
_chemical_formula_sum 'C12 H16 Cl N2 Na O8 S'
_chemical_formula_weight 406.77
_chemical_melting_point 523
_chemical_name_common 'Furosemide sodium salt trihydrate'
_chemical_name_systematic
; 
 ? 
;
_space_group_IT_number 14
_symmetry_cell_setting monoclinic
_symmetry_space_group_name_Hall '-P 2ybc'
_symmetry_space_group_name_H-M 'P 1 21/c 1'
_atom_sites_solution_hydrogens geom
_atom_sites_solution_primary direct
_atom_sites_solution_secondary difmap
_audit_creation_method SHELXL-97
_cell_angle_alpha 90.00
_cell_angle_beta 95.790(4)
_cell_angle_gamma 90.00
_cell_formula_units_Z 4
_cell_length_a 20.9184(10)
_cell_length_b 10.4771(6)
_cell_length_c 7.8468(4)
_cell_measurement_reflns_used 2067
_cell_measurement_temperature 298(2)
_cell_measurement_theta_max 29.0020
_cell_measurement_theta_min 2.7533
_cell_volume 1710.96(16)
_computing_cell_refinement
;
CrysAlisPro, Oxford Diffraction Ltd.,
Version 1.171.33.55 (release 05-01-2010 CrysAlis171 .NET)
(compiled Jan  5 2010,16:28:46)
;
_computing_data_collection
;
CrysAlisPro, Oxford Diffraction Ltd.,
Version 1.171.33.55 (release 05-01-2010 CrysAlis171 .NET)
(compiled Jan  5 2010,16:28:46)
;
_computing_data_reduction
;
CrysAlisPro, Oxford Diffraction Ltd.,
Version 1.171.33.55 (release 05-01-2010 CrysAlis171 .NET)
(compiled Jan  5 2010,16:28:46)
;
_computing_structure_refinement 'SHELXL-97 (Sheldrick, 1997)'
_computing_structure_solution 'SHELXS-97 (Sheldrick, 1990)'
_diffrn_ambient_temperature 298(2)
_diffrn_detector_area_resol_mean 16.3291
_diffrn_measured_fraction_theta_full 0.999
_diffrn_measured_fraction_theta_max 0.999
_diffrn_measurement_device_type 'Xcalibur, Eos, Gemini'
_diffrn_measurement_method '\w scans'
_diffrn_radiation_monochromator graphite
_diffrn_radiation_source 'fine-focus sealed tube'
_diffrn_radiation_type MoK\a
_diffrn_radiation_wavelength 0.71073
_diffrn_reflns_av_R_equivalents 0.0479
_diffrn_reflns_av_sigmaI/netI 0.0822
_diffrn_reflns_limit_h_max 17
_diffrn_reflns_limit_h_min -24
_diffrn_reflns_limit_k_max 12
_diffrn_reflns_limit_k_min -10
_diffrn_reflns_limit_l_max 9
_diffrn_reflns_limit_l_min -8
_diffrn_reflns_number 6383
_diffrn_reflns_theta_full 24.71
_diffrn_reflns_theta_max 24.71
_diffrn_reflns_theta_min 2.76
_exptl_absorpt_coefficient_mu 0.415
_exptl_absorpt_correction_T_max 0.9071
_exptl_absorpt_correction_T_min 0.8258
_exptl_absorpt_correction_type multi-scan
_exptl_absorpt_process_details
;
CrysAlisPro, Oxford Diffraction Ltd.,
Version 1.171.33.55 (release 05-01-2010 CrysAlis171 .NET)
(compiled Jan  5 2010,16:28:46)
Empirical absorption correction using spherical harmonics,
 implemented in SCALE3 ABSPACK scaling algorithm.
;
_exptl_crystal_colour Colorless
_exptl_crystal_density_diffrn 1.579
_exptl_crystal_density_method 'not measured'
_exptl_crystal_description Block
_exptl_crystal_F_000 840
_exptl_crystal_size_max 0.48
_exptl_crystal_size_mid 0.36
_exptl_crystal_size_min 0.24
_refine_diff_density_max 0.251
_refine_diff_density_min -0.273
_refine_diff_density_rms 0.056
_refine_ls_extinction_method none
_refine_ls_goodness_of_fit_ref 0.920
_refine_ls_hydrogen_treatment mixed
_refine_ls_matrix_type full
_refine_ls_number_parameters 262
_refine_ls_number_reflns 2921
_refine_ls_number_restraints 0
_refine_ls_restrained_S_all 0.920
_refine_ls_R_factor_all 0.0922
_refine_ls_R_factor_gt 0.0476
_refine_ls_shift/su_max 0.000
_refine_ls_shift/su_mean 0.000
_refine_ls_structure_factor_coef Fsqd
_refine_ls_weighting_details 'calc w=1/[\s^2^(Fo^2^)+(0.0344P)^2^+0.0000P] where P=(Fo^2^+2Fc^2^)/3'
_refine_ls_weighting_scheme calc
_refine_ls_wR_factor_gt 0.0808
_refine_ls_wR_factor_ref 0.0901
_reflns_number_gt 1797
_reflns_number_total 2921
_reflns_threshold_expression >2sigma(I)
_cod_data_source_file c3ce42347f2.cif
_cod_data_source_block Furosemide-Na-trihydrate
_cod_depositor_comments
;
The following automatic conversions were performed:

'_chemical_melting_point' value '523 K' was changed to '523' - the
value should be numeric and without a unit designator.

Automatic conversion script
Id: cif_fix_values 2281 2013-09-26 08:29:07Z andrius 
;
_cod_original_cell_volume 1710.96(15)
_cod_database_code 7216420

loop_
_symmetry_equiv_pos_as_xyz
'x, y, z'
'-x, y+1/2, -z+1/2'
'-x, -y, -z'
'x, -y-1/2, z-1/2'

loop_
_atom_site_label
_atom_site_type_symbol
_atom_site_fract_x
_atom_site_fract_y
_atom_site_fract_z
_atom_site_U_iso_or_equiv
_atom_site_adp_type
_atom_site_occupancy
_atom_site_symmetry_multiplicity
_atom_site_calc_flag
_atom_site_refinement_flags
S1 S 0.29100(4) -0.07974(8) 0.40932(10) 0.0329(2) Uani 1 1 d .
Cl1 Cl 0.15017(4) -0.01860(9) 0.53856(12) 0.0494(3) Uani 1 1 d .
Na1 Na 0.45809(6) -0.13938(12) 0.39654(18) 0.0441(4) Uani 1 1 d .
O1 O 0.35452(10) -0.0627(2) 0.3578(3) 0.0450(7) Uani 1 1 d .
O3 O 0.38527(11) 0.3733(2) 0.3496(3) 0.0403(6) Uani 1 1 d .
O4 O 0.31455(11) 0.5217(2) 0.4021(3) 0.0459(7) Uani 1 1 d .
C4 C 0.26222(15) 0.0748(3) 0.4388(4) 0.0284(8) Uani 1 1 d .
N2 N 0.20064(14) 0.4520(3) 0.4937(4) 0.0384(8) Uani 1 1 d .
C3 C 0.30082(14) 0.1781(3) 0.4064(4) 0.0276(8) Uani 1 1 d .
H3 H 0.3410 0.1612 0.3706 0.033 Uiso 1 1 calc R
O2 O 0.24560(11) -0.1517(2) 0.2991(3) 0.0457(7) Uani 1 1 d .
O5 O 0.05473(12) 0.4387(2) 0.3456(3) 0.0519(7) Uani 1 1 d .
N1 N 0.29887(19) -0.1532(3) 0.5904(4) 0.0447(9) Uani 1 1 d .
C2 C 0.28339(14) 0.3040(3) 0.4237(4) 0.0266(8) Uani 1 1 d .
C1 C 0.33053(16) 0.4071(3) 0.3904(4) 0.0307(8) Uani 1 1 d .
C7 C 0.22023(15) 0.3312(3) 0.4745(4) 0.0297(8) Uani 1 1 d .
C6 C 0.18143(15) 0.2261(3) 0.5039(4) 0.0354(9) Uani 1 1 d .
H6 H 0.1402 0.2409 0.5343 0.043 Uiso 1 1 calc R
C9 C 0.08982(16) 0.5330(4) 0.4290(4) 0.0361(9) Uani 1 1 d .
C5 C 0.20147(15) 0.1027(3) 0.4899(4) 0.0323(8) Uani 1 1 d .
C8 C 0.14187(15) 0.4937(3) 0.5614(4) 0.0414(9) Uani 1 1 d .
H8C H 0.1520 0.5651 0.6382 0.050 Uiso 1 1 calc R
H8D H 0.1261 0.4248 0.6283 0.050 Uiso 1 1 calc R
C11 C 0.0162(2) 0.6232(5) 0.2442(5) 0.0659(13) Uani 1 1 d .
H11 H -0.0084 0.6842 0.1814 0.079 Uiso 1 1 calc R
C12 C 0.01013(18) 0.4987(5) 0.2334(5) 0.0642(13) Uani 1 1 d .
H12 H -0.0204 0.4568 0.1593 0.077 Uiso 1 1 calc R
C10 C 0.06832(19) 0.6453(4) 0.3722(5) 0.0606(12) Uani 1 1 d .
H10 H 0.0843 0.7245 0.4091 0.073 Uiso 1 1 calc R
O7 O 0.54545(12) -0.2744(3) 0.3625(4) 0.0422(7) Uani 1 1 d .
O8 O 0.52517(15) 0.0325(3) 0.3175(4) 0.0477(7) Uani 1 1 d .
O6 O 0.41878(16) -0.3183(4) 0.5631(4) 0.0563(8) Uani 1 1 d .
H7B H 0.5688(17) -0.245(3) 0.305(5) 0.044(13) Uiso 1 1 d .
H1A H 0.2658(18) -0.189(4) 0.604(5) 0.055(14) Uiso 1 1 d .
H8B H 0.5530(18) 0.003(4) 0.272(5) 0.053(14) Uiso 1 1 d .
H1B H 0.3140(16) -0.102(3) 0.687(4) 0.051(12) Uiso 1 1 d .
H8A H 0.501(2) 0.092(5) 0.251(6) 0.103(19) Uiso 1 1 d .
H2 H 0.2278(17) 0.509(3) 0.479(5) 0.056(13) Uiso 1 1 d .
H7A H 0.574(3) -0.303(5) 0.476(7) 0.14(2) Uiso 1 1 d .
H6A H 0.400(3) -0.387(5) 0.527(7) 0.12(2) Uiso 1 1 d .
H6B H 0.389(3) -0.284(5) 0.580(7) 0.12(3) Uiso 1 1 d .

loop_
_atom_site_aniso_label
_atom_site_aniso_U_11
_atom_site_aniso_U_22
_atom_site_aniso_U_33
_atom_site_aniso_U_23
_atom_site_aniso_U_13
_atom_site_aniso_U_12
S1 0.0326(5) 0.0335(5) 0.0325(5) 0.0005(4) 0.0026(4) 0.0035(4)
Cl1 0.0374(6) 0.0550(7) 0.0586(6) -0.0051(5) 0.0190(4) -0.0160(5)
Na1 0.0292(8) 0.0367(9) 0.0672(10) 0.0020(7) 0.0087(7) 0.0016(6)
O1 0.0345(15) 0.0438(16) 0.0589(16) 0.0111(13) 0.0145(12) 0.0110(12)
O3 0.0306(15) 0.0427(15) 0.0489(15) 0.0088(12) 0.0100(11) -0.0007(12)
O4 0.0505(16) 0.0290(15) 0.0589(17) 0.0011(13) 0.0088(13) -0.0008(12)
C4 0.028(2) 0.029(2) 0.0281(18) 0.0001(16) 0.0040(15) -0.0007(16)
N2 0.0281(19) 0.037(2) 0.050(2) -0.0089(16) 0.0022(14) 0.0074(16)
C3 0.0193(18) 0.040(2) 0.0241(18) 0.0016(16) 0.0042(14) 0.0019(16)
O2 0.0455(16) 0.0418(15) 0.0474(15) -0.0178(12) -0.0062(12) 0.0028(12)
O5 0.0399(16) 0.0601(19) 0.0539(16) 0.0014(14) -0.0034(13) -0.0117(14)
N1 0.059(3) 0.037(2) 0.039(2) 0.0067(17) 0.0083(18) -0.0048(18)
C2 0.0233(19) 0.031(2) 0.0253(18) 0.0005(16) 0.0013(14) -0.0004(15)
C1 0.027(2) 0.035(2) 0.0291(19) 0.0042(17) -0.0034(15) 0.0013(17)
C7 0.0250(19) 0.038(2) 0.0248(18) -0.0052(16) -0.0029(14) 0.0050(16)
C6 0.0192(19) 0.048(3) 0.039(2) -0.0076(18) 0.0054(15) 0.0024(17)
C9 0.025(2) 0.042(2) 0.041(2) -0.0062(19) 0.0039(16) 0.0036(18)
C5 0.025(2) 0.043(2) 0.0296(19) -0.0009(17) 0.0049(14) -0.0045(16)
C8 0.036(2) 0.047(3) 0.042(2) -0.0119(18) 0.0043(17) 0.0130(18)
C11 0.055(3) 0.086(4) 0.056(3) 0.013(3) 0.005(2) 0.032(3)
C12 0.028(2) 0.113(5) 0.049(3) 0.009(3) -0.0099(19) -0.003(3)
C10 0.058(3) 0.048(3) 0.073(3) -0.010(2) -0.005(2) 0.014(2)
O7 0.0319(16) 0.0444(17) 0.0509(17) 0.0052(14) 0.0076(14) 0.0024(13)
O8 0.0480(19) 0.0398(18) 0.0572(19) 0.0007(15) 0.0151(16) 0.0056(14)
O6 0.053(2) 0.048(2) 0.069(2) 0.0074(16) 0.0085(17) -0.0108(18)

loop_
_atom_type_symbol
_atom_type_description
_atom_type_scat_dispersion_real
_atom_type_scat_dispersion_imag
_atom_type_scat_source
C C 0.0033 0.0016 'International Tables Vol C Tables 4.2.6.8 and 6.1.1.4'
H H 0.0000 0.0000 'International Tables Vol C Tables 4.2.6.8 and 6.1.1.4'
O O 0.0106 0.0060 'International Tables Vol C Tables 4.2.6.8 and 6.1.1.4'
S S 0.1246 0.1234 'International Tables Vol C Tables 4.2.6.8 and 6.1.1.4'
Cl Cl 0.1484 0.1585 'International Tables Vol C Tables 4.2.6.8 and 6.1.1.4'
N N 0.0061 0.0033 'International Tables Vol C Tables 4.2.6.8 and 6.1.1.4'
Na Na 0.0362 0.0249 'International Tables Vol C Tables 4.2.6.8 and 6.1.1.4'

loop_
_geom_angle_atom_site_label_1
_geom_angle_atom_site_label_2
_geom_angle_atom_site_label_3
_geom_angle
_geom_angle_site_symmetry_1
_geom_angle_site_symmetry_3
O2 S1 O1 118.07(14) . .
O2 S1 N1 106.49(18) . .
O1 S1 N1 107.00(17) . .
O2 S1 C4 110.51(15) . .
O1 S1 C4 105.19(14) . .
N1 S1 C4 109.36(16) . .
O1 Na1 O7 158.18(11) . .
O1 Na1 O8 105.70(11) . .
O7 Na1 O8 86.60(11) . .
O1 Na1 O6 88.61(11) . .
O7 Na1 O6 84.69(13) . .
O8 Na1 O6 159.82(13) . .
O1 Na1 O8 90.41(11) . 3_656
O7 Na1 O8 109.38(12) . 3_656
O8 Na1 O8 82.15(10) . 3_656
O6 Na1 O8 83.63(12) . 3_656
O1 Na1 O6 74.85(10) . 4
O7 Na1 O6 87.42(11) . 4
O8 Na1 O6 90.10(12) . 4
O6 Na1 O6 107.63(10) . 4
O8 Na1 O6 160.89(12) 3_656 4
O1 Na1 Na1 100.41(8) . 3_656
O7 Na1 Na1 100.72(8) . 3_656
O8 Na1 Na1 42.07(7) . 3_656
O6 Na1 Na1 122.34(11) . 3_656
O8 Na1 Na1 40.08(7) 3_656 3_656
O6 Na1 Na1 129.81(11) 4 3_656
O1 Na1 H6B 73.2(12) . .
O7 Na1 H6B 101.0(12) . .
O8 Na1 H6B 160.8(12) . .
O6 Na1 H6B 16.3(12) . .
O8 Na1 H6B 78.7(12) 3_656 .
O6 Na1 H6B 107.7(13) 4 .
Na1 Na1 H6B 118.7(12) 3_656 .
S1 O1 Na1 143.44(14) . .
C3 C4 C5 116.8(3) . .
C3 C4 S1 118.8(2) . .
C5 C4 S1 124.4(2) . .
C7 N2 C8 127.1(3) . .
C7 N2 H2 116(3) . .
C8 N2 H2 116(3) . .
C2 C3 C4 124.2(3) . .
C2 C3 H3 117.9 . .
C4 C3 H3 117.9 . .
C9 O5 C12 106.0(3) . .
S1 N1 H1A 109(3) . .
S1 N1 H1B 115(2) . .
H1A N1 H1B 112(3) . .
C3 C2 C7 118.3(3) . .
C3 C2 C1 119.1(3) . .
C7 C2 C1 122.7(3) . .
O4 C1 O3 122.7(3) . .
O4 C1 C2 119.5(3) . .
O3 C1 C2 117.9(3) . .
N2 C7 C6 122.3(3) . .
N2 C7 C2 120.9(3) . .
C6 C7 C2 116.8(3) . .
C5 C6 C7 122.9(3) . .
C5 C6 H6 118.6 . .
C7 C6 H6 118.6 . .
C10 C9 O5 109.6(3) . .
C10 C9 C8 133.1(4) . .
O5 C9 C8 117.3(3) . .
C6 C5 C4 121.0(3) . .
C6 C5 Cl1 118.3(2) . .
C4 C5 Cl1 120.7(3) . .
N2 C8 C9 114.5(3) . .
N2 C8 H8C 108.6 . .
C9 C8 H8C 108.6 . .
N2 C8 H8D 108.6 . .
C9 C8 H8D 108.6 . .
H8C C8 H8D 107.6 . .
C12 C11 C10 105.6(4) . .
C12 C11 H11 127.2 . .
C10 C11 H11 127.2 . .
C11 C12 O5 111.1(4) . .
C11 C12 H12 124.5 . .
O5 C12 H12 124.5 . .
C9 C10 C11 107.7(4) . .
C9 C10 H10 126.2 . .
C11 C10 H10 126.2 . .
Na1 O7 H7B 112(3) . .
Na1 O7 H7A 117(3) . .
H7B O7 H7A 106(4) . .
Na1 O8 Na1 97.85(10) . 3_656
Na1 O8 H8B 108(3) . .
Na1 O8 H8B 123(3) 3_656 .
Na1 O8 H8A 111(3) . .
Na1 O8 H8A 103(3) 3_656 .
H8B O8 H8A 113(4) . .
Na1 O6 Na1 123.50(15) . 4_556
Na1 O6 H6A 129(3) . .
Na1 O6 H6A 105(4) 4_556 .
Na1 O6 H6B 93(4) . .
Na1 O6 H6B 95(5) 4_556 .
H6A O6 H6B 95(5) . .

loop_
_geom_bond_atom_site_label_1
_geom_bond_atom_site_label_2
_geom_bond_distance
_geom_bond_site_symmetry_2
S1 O2 1.432(2) .
S1 O1 1.439(2) .
S1 N1 1.610(3) .
S1 C4 1.751(3) .
Cl1 C5 1.730(3) .
Na1 O1 2.302(3) .
Na1 O7 2.348(3) .
Na1 O8 2.403(3) .
Na1 O6 2.473(3) .
Na1 O8 2.501(3) 3_656
Na1 O6 2.699(3) 4
Na1 Na1 3.697(3) 3_656
Na1 H6B 2.62(5) .
O3 C1 1.270(4) .
O4 C1 1.252(4) .
C4 C3 1.389(4) .
C4 C5 1.401(4) .
N2 C7 1.344(4) .
N2 C8 1.455(4) .
N2 H2 0.84(3) .
C3 C2 1.380(4) .
C3 H3 0.9300 .
O5 C9 1.358(4) .
O5 C12 1.369(4) .
N1 H1A 0.80(4) .
N1 H1B 0.96(4) .
C2 C7 1.446(4) .
C2 C1 1.503(4) .
C7 C6 1.401(4) .
C6 C5 1.367(4) .
C6 H6 0.9300 .
C9 C10 1.321(5) .
C9 C8 1.485(5) .
C8 H8C 0.9700 .
C8 H8D 0.9700 .
C11 C12 1.312(5) .
C11 C10 1.425(6) .
C11 H11 0.9300 .
C12 H12 0.9300 .
C10 H10 0.9300 .
O7 H7B 0.77(3) .
O7 H7A 1.06(6) .
O8 Na1 2.501(3) 3_656
O8 H8B 0.78(4) .
O8 H8A 0.93(5) .
O6 Na1 2.699(3) 4_556
O6 H6A 0.86(6) .
O6 H6B 0.74(5) .
